data_7013050
loop_
_publ_author_name
'Cole, Marcus L.'
'Junk, Peter C.'

_publ_section_title
;
 Pyridyl donor induced 1,3-silyl migration in metal complexes of the
 guanidine CyHNC{N(SiMe3)Py}NCy, Py = 2-(6-MeC5H3N)
;
_journal_issue 11
_journal_name_full 'Dalton Transactions'
_journal_page_first 2109
_journal_paper_doi 10.1039/b303772j
_journal_year 2003
_chemical_formula_sum 'C30 H57 N4 Na O4 Si'
_chemical_formula_weight 588.88
_chemical_name_common '[Na(DCCAMPTMS)(DME)2]'
_space_group_IT_number 4
_symmetry_cell_setting monoclinic
_symmetry_space_group_name_Hall 'P 2yb'
_symmetry_space_group_name_H-M 'P 1 21 1'
_atom_sites_solution_hydrogens geom
_atom_sites_solution_primary direct
_atom_sites_solution_secondary difmap
_audit_creation_method SHELXL-97
_cell_angle_alpha 90.00
_cell_angle_beta 91.84(3)
_cell_angle_gamma 90.00
_cell_formula_units_Z 2
_cell_length_a 10.943(2)
_cell_length_b 12.892(3)
_cell_length_c 12.249(2)
_cell_measurement_temperature 123(2)
_cell_volume 1727.2(6)
_computing_cell_refinement DENZO-SMN
_computing_data_collection 'Nonius Collect'
_computing_data_reduction 'X -Seed'
_computing_molecular_graphics 'X-Seed / POV-Ray'
_computing_publication_material 'Microsoft Office 2000'
_computing_structure_refinement 'SHELXL-97 (Sheldrick, 1997)'
_computing_structure_solution 'SHELXS-97 (Sheldrick, 1990)'
_diffrn_ambient_temperature 123(2)
_diffrn_measured_fraction_theta_full 0.971
_diffrn_measured_fraction_theta_max 0.971
_diffrn_measurement_device_type 'Nonius Kappa CCD'
_diffrn_measurement_method 'psi and omega scans'
_diffrn_radiation_monochromator graphite
_diffrn_radiation_source 'fine-focus sealed tube'
_diffrn_radiation_type MoK\a
_diffrn_radiation_wavelength 0.71073
_diffrn_reflns_av_R_equivalents 0.1125
_diffrn_reflns_av_sigmaI/netI 0.1641
_diffrn_reflns_limit_h_max 13
_diffrn_reflns_limit_h_min -14
_diffrn_reflns_limit_k_max 16
_diffrn_reflns_limit_k_min -16
_diffrn_reflns_limit_l_max 15
_diffrn_reflns_limit_l_min -15
_diffrn_reflns_number 10293
_diffrn_reflns_theta_full 27.92
_diffrn_reflns_theta_max 27.92
_diffrn_reflns_theta_min 3.57
_exptl_absorpt_coefficient_mu 0.118
_exptl_absorpt_correction_T_max 0.9883
_exptl_absorpt_correction_T_min 0.9769
_exptl_absorpt_correction_type none
_exptl_absorpt_process_details 'performed as part of the DENZO-SMN package'
_exptl_crystal_colour colourless
_exptl_crystal_density_diffrn 1.132
_exptl_crystal_density_method 'not measured'
_exptl_crystal_description 'rectangular prisms'
_exptl_crystal_F_000 644
_exptl_crystal_size_max 0.20
_exptl_crystal_size_mid 0.20
_exptl_crystal_size_min 0.10
_refine_diff_density_max 0.330
_refine_diff_density_min -0.409
_refine_diff_density_rms 0.084
_refine_ls_abs_structure_details
;
Flack H D (1983), Acta Cryst. A39, 876-881
;
_refine_ls_abs_structure_Flack -0.29(19)
_refine_ls_extinction_method none
_refine_ls_goodness_of_fit_ref 0.943
_refine_ls_hydrogen_treatment mixed
_refine_ls_matrix_type full
_refine_ls_number_parameters 369
_refine_ls_number_reflns 6179
_refine_ls_number_restraints 1
_refine_ls_restrained_S_all 0.943
_refine_ls_R_factor_all 0.1371
_refine_ls_R_factor_gt 0.0593
_refine_ls_shift/su_max 0.007
_refine_ls_shift/su_mean 0.000
_refine_ls_structure_factor_coef Fsqd
_refine_ls_weighting_details
;
calc w=1/[\s^2^(Fo^2^)+(0.0379P)^2^+0.0000P] where P=(Fo^2^+2Fc^2^)/3
;
_refine_ls_weighting_scheme calc
_refine_ls_wR_factor_gt 0.0985
_refine_ls_wR_factor_ref 0.1219
_reflns_number_gt 3585
_reflns_number_total 6179
_reflns_threshold_expression >2sigma(I)
_cod_data_source_file b303772j.txt
_cod_data_source_block compound2
_cod_original_sg_symbol_H-M P21
_cod_database_code 7013050

loop_
_symmetry_equiv_pos_as_xyz
'x, y, z'
'-x, y+1/2, -z'

loop_
_atom_site_label
_atom_site_type_symbol
_atom_site_fract_x
_atom_site_fract_y
_atom_site_fract_z
_atom_site_U_iso_or_equiv
_atom_site_adp_type
_atom_site_occupancy
_atom_site_symmetry_multiplicity
_atom_site_calc_flag
_atom_site_refinement_flags
_atom_site_disorder_assembly
_atom_site_disorder_group
Si1 Si 0.93389(9) 0.09433(10) 0.91740(8) 0.0262(3) Uani 1 1 d . . .
Na1 Na 0.68868(11) 0.07849(12) 0.50178(10) 0.0204(3) Uani 1 1 d . . .
N1 N 0.4875(2) 0.0928(3) 0.5976(2) 0.0163(6) Uani 1 1 d . . .
N2 N 0.6688(2) 0.1055(3) 0.6937(2) 0.0171(7) Uani 1 1 d . . .
C1 C 0.5465(3) 0.0969(3) 0.6979(2) 0.0156(7) Uani 1 1 d . . .
C7 C 0.7403(3) 0.1214(3) 0.7875(3) 0.0177(9) Uani 1 1 d . . .
C4 C 0.2944(3) 0.0766(3) 0.6835(3) 0.0240(9) Uani 1 1 d . . .
H4 H 0.2079 0.0714 0.6768 0.029 Uiso 1 1 calc R . .
C5 C 0.3647(3) 0.0829(3) 0.5930(3) 0.0202(8) Uani 1 1 d . . .
C3 C 0.3542(3) 0.0781(4) 0.7856(3) 0.0267(9) Uani 1 1 d . . .
H3 H 0.3081 0.0726 0.8498 0.032 Uiso 1 1 calc R . .
N4 N 0.8374(3) 0.0516(2) 0.8086(2) 0.0196(7) Uani 1 1 d . . .
N3 N 0.7402(2) 0.1983(3) 0.8566(2) 0.0216(7) Uani 1 1 d . . .
C6 C 0.3076(3) 0.0777(4) 0.4785(3) 0.0276(9) Uani 1 1 d . . .
H6A H 0.2184 0.0764 0.4827 0.041 Uiso 1 1 calc R . .
H6B H 0.3353 0.0146 0.4420 0.041 Uiso 1 1 calc R . .
H6C H 0.3324 0.1386 0.4368 0.041 Uiso 1 1 calc R . .
C2 C 0.4778(3) 0.0873(3) 0.7942(3) 0.0207(8) Uani 1 1 d . . .
H2 H 0.5182 0.0874 0.8640 0.025 Uiso 1 1 calc R . .
C9 C 0.7157(3) 0.3820(3) 0.8038(3) 0.0227(9) Uani 1 1 d . . .
H9A H 0.7456 0.3693 0.7296 0.027 Uiso 1 1 calc R . .
H9B H 0.7871 0.3991 0.8522 0.027 Uiso 1 1 calc R . .
C13 C 0.6019(3) 0.3048(3) 0.9580(3) 0.0273(10) Uani 1 1 d . . .
H13A H 0.5582 0.2421 0.9823 0.033 Uiso 1 1 calc R . .
H13B H 0.6698 0.3185 1.0114 0.033 Uiso 1 1 calc R . .
C8 C 0.6549(3) 0.2841(3) 0.8453(3) 0.0219(9) Uani 1 1 d . . .
H8 H 0.5869 0.2640 0.7931 0.026 Uiso 1 1 calc R . .
C10 C 0.6272(3) 0.4739(3) 0.8004(3) 0.0264(9) Uani 1 1 d . . .
H10A H 0.5595 0.4596 0.7471 0.032 Uiso 1 1 calc R . .
H10B H 0.6706 0.5368 0.7760 0.032 Uiso 1 1 calc R . .
C21 C 1.0634(3) -0.0017(4) 0.9355(3) 0.0382(12) Uani 1 1 d . . .
H21A H 1.0305 -0.0696 0.9550 0.057 Uiso 1 1 calc R . .
H21B H 1.1200 0.0223 0.9938 0.057 Uiso 1 1 calc R . .
H21C H 1.1070 -0.0075 0.8671 0.057 Uiso 1 1 calc R . .
C19 C 0.9170(4) -0.1019(3) 0.7049(3) 0.0300(10) Uani 1 1 d . . .
H19A H 0.9288 -0.0571 0.6404 0.036 Uiso 1 1 calc R . .
H19B H 0.9946 -0.1034 0.7486 0.036 Uiso 1 1 calc R . .
C20 C 1.0181(3) 0.2169(4) 0.8861(3) 0.0337(11) Uani 1 1 d . . .
H20A H 1.0532 0.2114 0.8137 0.051 Uiso 1 1 calc R . .
H20B H 1.0838 0.2277 0.9412 0.051 Uiso 1 1 calc R . .
H20C H 0.9613 0.2756 0.8870 0.051 Uiso 1 1 calc R . .
C12 C 0.5144(4) 0.3965(3) 0.9564(3) 0.0308(10) Uani 1 1 d . . .
H12A H 0.4869 0.4097 1.0314 0.037 Uiso 1 1 calc R . .
H12B H 0.4416 0.3796 0.9098 0.037 Uiso 1 1 calc R . .
C14 C 0.8168(3) -0.0571(3) 0.7731(3) 0.0244(9) Uani 1 1 d . . .
H14 H 0.7428 -0.0545 0.7231 0.029 Uiso 1 1 calc R . .
C22 C 0.8601(4) 0.0973(5) 1.0537(3) 0.0444(12) Uani 1 1 d . . .
H22A H 0.7790 0.0653 1.0472 0.067 Uiso 1 1 calc R . .
H22B H 0.8520 0.1693 1.0779 0.067 Uiso 1 1 calc R . .
H22C H 0.9108 0.0587 1.1072 0.067 Uiso 1 1 calc R . .
C11 C 0.5752(4) 0.4934(4) 0.9131(3) 0.0309(10) Uani 1 1 d . . .
H11A H 0.6420 0.5151 0.9646 0.037 Uiso 1 1 calc R . .
H11B H 0.5146 0.5504 0.9080 0.037 Uiso 1 1 calc R . .
C15 C 0.7818(4) -0.1280(3) 0.8660(3) 0.0297(10) Uani 1 1 d . . .
H15A H 0.8495 -0.1295 0.9216 0.036 Uiso 1 1 calc R . .
H15B H 0.7088 -0.0993 0.9009 0.036 Uiso 1 1 calc R . .
C18 C 0.8847(4) -0.2109(3) 0.6673(3) 0.0304(10) Uani 1 1 d . . .
H18A H 0.9539 -0.2400 0.6270 0.036 Uiso 1 1 calc R . .
H18B H 0.8127 -0.2080 0.6165 0.036 Uiso 1 1 calc R . .
C17 C 0.8567(4) -0.2825(4) 0.7623(3) 0.0339(11) Uani 1 1 d . . .
H17A H 0.8318 -0.3515 0.7339 0.041 Uiso 1 1 calc R . .
H17B H 0.9311 -0.2916 0.8096 0.041 Uiso 1 1 calc R . .
C16 C 0.7548(4) -0.2369(4) 0.8287(4) 0.0357(11) Uani 1 1 d . . .
H16A H 0.6779 -0.2372 0.7838 0.043 Uiso 1 1 calc R . .
H16B H 0.7424 -0.2813 0.8934 0.043 Uiso 1 1 calc R . .
O1 O 0.6596(2) 0.2096(2) 0.36378(19) 0.0264(6) Uani 1 1 d . . .
O2 O 0.8665(2) 0.2038(2) 0.49763(18) 0.0230(6) Uani 1 1 d . . .
O4 O 0.8536(2) -0.0342(2) 0.4001(2) 0.0273(7) Uani 1 1 d . . .
O3 O 0.6123(2) -0.0847(2) 0.4321(2) 0.0254(7) Uani 1 1 d . . .
C26 C 0.9378(3) 0.2142(4) 0.5971(3) 0.0318(11) Uani 1 1 d . . .
H26A H 1.0059 0.2619 0.5856 0.048 Uiso 1 1 calc R . .
H26B H 0.9700 0.1463 0.6193 0.048 Uiso 1 1 calc R . .
H26C H 0.8864 0.2417 0.6544 0.048 Uiso 1 1 calc R . .
C25 C 0.8147(3) 0.3005(3) 0.4635(3) 0.0271(10) Uani 1 1 d . . .
H25A H 0.8798 0.3536 0.4590 0.032 Uiso 1 1 calc R . .
H25B H 0.7549 0.3242 0.5170 0.032 Uiso 1 1 calc R . .
C29 C 0.7797(4) -0.0793(3) 0.3143(3) 0.0270(10) Uani 1 1 d . . .
H29A H 0.8311 -0.1201 0.2651 0.032 Uiso 1 1 calc R . .
H29B H 0.7378 -0.0242 0.2710 0.032 Uiso 1 1 calc R . .
C23 C 0.5894(4) 0.1991(4) 0.2646(3) 0.0377(12) Uani 1 1 d . . .
H23A H 0.5505 0.2655 0.2460 0.057 Uiso 1 1 calc R . .
H23B H 0.5264 0.1460 0.2736 0.057 Uiso 1 1 calc R . .
H23C H 0.6431 0.1784 0.2059 0.057 Uiso 1 1 calc R . .
C24 C 0.7533(4) 0.2864(3) 0.3547(3) 0.0290(10) Uani 1 1 d . . .
H24A H 0.7169 0.3529 0.3295 0.035 Uiso 1 1 calc R . .
H24B H 0.8134 0.2639 0.3009 0.035 Uiso 1 1 calc R . .
C28 C 0.6874(3) -0.1482(3) 0.3656(3) 0.0276(10) Uani 1 1 d . . .
H28A H 0.6366 -0.1833 0.3084 0.033 Uiso 1 1 calc R . .
H28B H 0.7292 -0.2019 0.4109 0.033 Uiso 1 1 calc R . .
C30 C 0.9586(4) 0.0153(4) 0.3598(3) 0.0362(11) Uani 1 1 d . . .
H30A H 1.0066 -0.0350 0.3191 0.054 Uiso 1 1 calc R . .
H30B H 1.0085 0.0427 0.4210 0.054 Uiso 1 1 calc R . .
H30C H 0.9334 0.0723 0.3112 0.054 Uiso 1 1 calc R . .
C27 C 0.5259(4) -0.1461(3) 0.4877(4) 0.0331(11) Uani 1 1 d . . .
H27A H 0.4709 -0.1802 0.4343 0.050 Uiso 1 1 calc R . .
H27B H 0.4783 -0.1016 0.5354 0.050 Uiso 1 1 calc R . .
H27C H 0.5691 -0.1988 0.5319 0.050 Uiso 1 1 calc R . .

loop_
_atom_site_aniso_label
_atom_site_aniso_U_11
_atom_site_aniso_U_22
_atom_site_aniso_U_33
_atom_site_aniso_U_23
_atom_site_aniso_U_13
_atom_site_aniso_U_12
Si1 0.0211(5) 0.0373(8) 0.0199(5) 0.0036(6) -0.0032(4) -0.0022(6)
Na1 0.0219(7) 0.0215(9) 0.0177(6) -0.0011(7) 0.0023(5) -0.0040(7)
N1 0.0189(14) 0.0145(18) 0.0153(13) 0.0022(15) -0.0001(10) -0.0023(15)
N2 0.0151(15) 0.0203(19) 0.0156(14) -0.0041(14) -0.0013(11) 0.0010(14)
C1 0.0171(17) 0.010(2) 0.0194(16) 0.0008(17) -0.0019(13) 0.0006(17)
C7 0.0132(18) 0.026(3) 0.0146(16) 0.0033(16) 0.0046(13) 0.0006(16)
C4 0.0151(18) 0.023(3) 0.033(2) 0.004(2) -0.0045(15) -0.0016(19)
C5 0.0216(18) 0.012(2) 0.0267(19) 0.0005(18) -0.0024(14) -0.0015(18)
C3 0.024(2) 0.035(3) 0.0213(18) 0.003(2) 0.0082(15) -0.006(2)
N4 0.0178(16) 0.021(2) 0.0203(15) 0.0025(13) 0.0031(12) 0.0040(14)
N3 0.0201(16) 0.027(2) 0.0180(15) -0.0026(15) -0.0008(12) 0.0038(15)
C6 0.029(2) 0.027(3) 0.026(2) 0.002(2) -0.0038(15) 0.000(2)
C2 0.0276(19) 0.018(2) 0.0159(16) 0.0001(18) -0.0011(13) -0.003(2)
C9 0.022(2) 0.029(3) 0.018(2) -0.0037(18) 0.0023(15) -0.0004(18)
C13 0.029(2) 0.027(3) 0.026(2) 0.0016(19) 0.0052(16) 0.002(2)
C8 0.019(2) 0.023(2) 0.024(2) -0.0078(17) -0.0018(15) -0.0024(18)
C10 0.031(2) 0.023(3) 0.026(2) -0.0045(18) 0.0031(16) -0.0035(19)
C21 0.023(2) 0.046(3) 0.044(3) 0.016(2) -0.0109(18) -0.008(2)
C19 0.036(2) 0.023(3) 0.032(2) -0.0005(19) 0.0065(18) 0.001(2)
C20 0.022(2) 0.039(3) 0.040(2) -0.007(2) -0.0050(17) -0.004(2)
C12 0.033(2) 0.031(3) 0.029(2) -0.0076(19) 0.0115(17) 0.002(2)
C14 0.022(2) 0.019(2) 0.032(2) 0.0027(18) 0.0021(16) -0.0002(18)
C22 0.039(2) 0.071(4) 0.023(2) 0.003(3) -0.0042(17) -0.006(3)
C11 0.033(2) 0.031(3) 0.029(2) -0.009(2) 0.0005(17) 0.010(2)
C15 0.029(2) 0.028(3) 0.033(2) -0.001(2) 0.0130(18) -0.0055(19)
C18 0.032(2) 0.029(3) 0.030(2) -0.0046(19) 0.0056(18) 0.004(2)
C17 0.037(2) 0.022(3) 0.042(3) -0.003(2) 0.0005(19) 0.000(2)
C16 0.032(3) 0.031(3) 0.045(3) 0.001(2) 0.011(2) -0.006(2)
O1 0.0272(14) 0.0269(18) 0.0251(14) 0.0032(13) 0.0003(11) -0.0044(14)
O2 0.0228(14) 0.0227(17) 0.0234(14) -0.0029(12) -0.0017(10) -0.0035(13)
O4 0.0256(15) 0.0305(19) 0.0262(14) -0.0024(13) 0.0045(11) -0.0083(13)
O3 0.0230(14) 0.0166(17) 0.0370(16) -0.0044(12) 0.0073(11) 0.0008(12)
C26 0.028(2) 0.042(3) 0.025(2) -0.001(2) -0.0007(17) -0.009(2)
C25 0.026(2) 0.023(3) 0.033(2) -0.0007(19) 0.0042(18) -0.0017(19)
C29 0.030(2) 0.026(3) 0.025(2) -0.0058(19) 0.0008(17) 0.0032(19)
C23 0.029(2) 0.056(4) 0.028(2) 0.007(2) -0.0042(17) -0.005(2)
C24 0.030(2) 0.021(3) 0.036(2) 0.007(2) 0.0042(19) 0.001(2)
C28 0.023(2) 0.029(3) 0.030(2) -0.0111(19) -0.0013(17) -0.0024(19)
C30 0.030(2) 0.032(3) 0.047(3) -0.004(2) 0.008(2) -0.004(2)
C27 0.029(3) 0.024(3) 0.047(3) -0.003(2) 0.009(2) -0.005(2)

loop_
_atom_type_symbol
_atom_type_description
_atom_type_scat_dispersion_real
_atom_type_scat_dispersion_imag
_atom_type_scat_source
C C 0.0033 0.0016 'International Tables Vol C Tables 4.2.6.8 and 6.1.1.4'
H H 0.0000 0.0000 'International Tables Vol C Tables 4.2.6.8 and 6.1.1.4'
N N 0.0061 0.0033 'International Tables Vol C Tables 4.2.6.8 and 6.1.1.4'
O O 0.0106 0.0060 'International Tables Vol C Tables 4.2.6.8 and 6.1.1.4'
Na Na 0.0362 0.0249 'International Tables Vol C Tables 4.2.6.8 and 6.1.1.4'
Si Si 0.0817 0.0704 'International Tables Vol C Tables 4.2.6.8 and 6.1.1.4'

loop_
_geom_angle_atom_site_label_1
_geom_angle_atom_site_label_2
_geom_angle_atom_site_label_3
_geom_angle
_geom_angle_site_symmetry_1
_geom_angle_site_symmetry_3
_geom_angle_publ_flag
N4 Si1 C22 114.48(16) . . ?
N4 Si1 C20 113.30(17) . . ?
C22 Si1 C20 113.1(2) . . ?
N4 Si1 C21 108.24(18) . . ?
C22 Si1 C21 104.5(2) . . ?
C20 Si1 C21 101.8(2) . . ?
N2 Na1 O1 125.02(12) . . ?
N2 Na1 O3 115.68(11) . . ?
O1 Na1 O3 109.18(10) . . ?
N2 Na1 O2 91.21(10) . . ?
O1 Na1 O2 67.77(9) . . ?
O3 Na1 O2 143.92(10) . . ?
N2 Na1 N1 55.02(9) . . ?
O1 Na1 N1 100.19(10) . . ?
O3 Na1 N1 86.05(10) . . ?
O2 Na1 N1 130.00(11) . . ?
N2 Na1 O4 128.65(10) . . ?
O1 Na1 O4 97.56(10) . . ?
O3 Na1 O4 65.78(9) . . ?
O2 Na1 O4 78.77(9) . . ?
N1 Na1 O4 150.43(12) . . ?
N2 Na1 C1 27.16(8) . . ?
O1 Na1 C1 117.40(11) . . ?
O3 Na1 C1 100.06(10) . . ?
O2 Na1 C1 113.32(10) . . ?
N1 Na1 C1 28.05(8) . . ?
O4 Na1 C1 145.03(11) . . ?
C5 N1 C1 118.8(3) . . ?
C5 N1 Na1 148.5(2) . . ?
C1 N1 Na1 91.52(18) . . ?
C1 N2 C7 121.1(3) . . ?
C1 N2 Na1 98.49(18) . . ?
C7 N2 Na1 140.3(2) . . ?
N2 C1 N1 114.2(3) . . ?
N2 C1 C2 126.2(3) . . ?
N1 C1 C2 119.5(3) . . ?
N2 C1 Na1 54.35(15) . . ?
N1 C1 Na1 60.43(16) . . ?
C2 C1 Na1 170.4(3) . . ?
N3 C7 N2 129.8(3) . . ?
N3 C7 N4 112.4(3) . . ?
N2 C7 N4 117.4(3) . . ?
C5 C4 C3 117.8(3) . . ?
N1 C5 C4 123.7(3) . . ?
N1 C5 C6 115.0(3) . . ?
C4 C5 C6 121.3(3) . . ?
C2 C3 C4 120.5(3) . . ?
C7 N4 C14 116.3(3) . . ?
C7 N4 Si1 111.7(2) . . ?
C14 N4 Si1 126.9(2) . . ?
C7 N3 C8 122.1(3) . . ?
C3 C2 C1 119.6(3) . . ?
C8 C9 C10 111.6(3) . . ?
C12 C13 C8 112.3(3) . . ?
N3 C8 C9 112.2(3) . . ?
N3 C8 C13 107.9(3) . . ?
C9 C8 C13 109.7(3) . . ?
C9 C10 C11 110.8(3) . . ?
C18 C19 C14 110.8(3) . . ?
C13 C12 C11 111.2(3) . . ?
N4 C14 C15 112.8(3) . . ?
N4 C14 C19 114.6(3) . . ?
C15 C14 C19 112.9(3) . . ?
C12 C11 C10 111.1(3) . . ?
C16 C15 C14 112.7(3) . . ?
C19 C18 C17 112.3(3) . . ?
C16 C17 C18 110.1(4) . . ?
C15 C16 C17 112.5(3) . . ?
C23 O1 C24 111.6(3) . . ?
C23 O1 Na1 126.0(3) . . ?
C24 O1 Na1 117.5(2) . . ?
C25 O2 C26 111.6(3) . . ?
C25 O2 Na1 105.4(2) . . ?
C26 O2 Na1 116.2(2) . . ?
C30 O4 C29 111.9(3) . . ?
C30 O4 Na1 119.2(2) . . ?
C29 O4 Na1 100.9(2) . . ?
C27 O3 C28 110.9(3) . . ?
C27 O3 Na1 123.0(2) . . ?
C28 O3 Na1 120.1(2) . . ?
O2 C25 C24 108.7(3) . . ?
O4 C29 C28 107.8(3) . . ?
O1 C24 C25 108.7(3) . . ?
O3 C28 C29 107.8(3) . . ?

loop_
_geom_bond_atom_site_label_1
_geom_bond_atom_site_label_2
_geom_bond_distance
_geom_bond_site_symmetry_2
_geom_bond_publ_flag
Si1 N4 1.761(3) . ?
Si1 C22 1.879(4) . ?
Si1 C20 1.875(5) . ?
Si1 C21 1.890(4) . ?
Na1 N2 2.394(3) . ?
Na1 O1 2.405(3) . ?
Na1 O3 2.410(3) . ?
Na1 O2 2.531(3) . ?
Na1 N1 2.535(3) . ?
Na1 O4 2.658(3) . ?
Na1 C1 2.914(3) . ?
N1 C5 1.349(4) . ?
N1 C1 1.371(4) . ?
N2 C1 1.345(4) . ?
N2 C7 1.384(4) . ?
C1 C2 1.424(4) . ?
C7 N3 1.303(5) . ?
C7 N4 1.411(4) . ?
C4 C5 1.372(5) . ?
C4 C3 1.392(5) . ?
C5 C6 1.519(4) . ?
C3 C2 1.359(4) . ?
N4 C14 1.483(5) . ?
N3 C8 1.452(5) . ?
C9 C8 1.522(5) . ?
C9 C10 1.530(5) . ?
C13 C12 1.521(6) . ?
C13 C8 1.537(5) . ?
C10 C11 1.531(5) . ?
C19 C18 1.517(6) . ?
C19 C14 1.514(5) . ?
C12 C11 1.520(6) . ?
C14 C15 1.517(5) . ?
C15 C16 1.504(6) . ?
C18 C17 1.524(6) . ?
C17 C16 1.520(5) . ?
O1 C23 1.422(4) . ?
O1 C24 1.432(5) . ?
O2 C25 1.427(5) . ?
O2 C26 1.432(4) . ?
O4 C30 1.418(4) . ?
O4 C29 1.429(4) . ?
O3 C27 1.423(4) . ?
O3 C28 1.432(4) . ?
C25 C24 1.484(5) . ?
C29 C28 1.498(5) . ?
